data_7157734
loop_
_publ_author_name
'Romaniszyn, Marta'
'Siero\'n, Les\/law'
'Albrecht, \/Lukasz'

_publ_section_title
;
 Asymmetric vinylogous Michael addition of
 5-substituted-furan-2(3<i>H</i>)-ones to an \a,\b-unsaturated-\g-lactam.
;
_journal_issue 42
_journal_name_full 'Organic &amp; biomolecular chemistry'
_journal_page_first 8633
_journal_page_last 8637
_journal_paper_doi 10.1039/d0ob01750g
_journal_volume 18
_journal_year 2020
_chemical_absolute_configuration ad
_chemical_formula_moiety 'C19 H20 Cl N O5'
_chemical_formula_sum 'C19 H20 Cl N O5'
_chemical_formula_weight 377.81
_chemical_melting_point 444
_chemical_name_systematic
;
(R)-tert-butyl 4-((R)-2-(4-chlorophenyl)-5-oxo-2,5-dihydrofuran-2-yl)-2-oxopyrrolidine-1-carboxylate
;
_space_group_IT_number 4
_space_group_name_Hall 'P 2yb'
_space_group_name_H-M_alt 'P 1 21 1'
_symmetry_cell_setting monoclinic
_symmetry_Int_Tables_number 4
_symmetry_space_group_name_Hall 'P 2yb'
_symmetry_space_group_name_H-M 'P 1 21 1'
_atom_sites_solution_hydrogens geom
_atom_sites_solution_primary difmap
_atom_sites_solution_secondary difmap
_audit_update_record
;
2020-07-01 deposited with the CCDC.	2020-10-09 downloaded from the CCDC.
;
_cell_angle_alpha 90
_cell_angle_beta 98.0027(11)
_cell_angle_gamma 90
_cell_formula_units_Z 2
_cell_length_a 9.62610(9)
_cell_length_b 6.61723(11)
_cell_length_c 14.2237(2)
_cell_measurement_reflns_used 21137
_cell_measurement_temperature 100
_cell_measurement_theta_max 78.797
_cell_measurement_theta_min 4.636
_cell_volume 897.20(2)
_computing_cell_refinement 'CrysAlisPro 1.171.40.74a (Rigaku OD, 2020)'
_computing_data_collection 'CrysAlisPro 1.171.40.74a (Rigaku OD, 2020)'
_computing_data_reduction 'CrysAlisPro 1.171.40.74a (Rigaku OD, 2020)'
_diffrn_ambient_environment N~2~
_diffrn_ambient_temperature 100
_diffrn_detector 'Hybrid Pixel Array Detector'
_diffrn_detector_area_resol_mean 5.8140
_diffrn_detector_type 'Pilatus 300K'
_diffrn_measured_fraction_theta_full 0.998
_diffrn_measured_fraction_theta_max 0.998
_diffrn_measurement_device 'four-circle diffractometer'
_diffrn_measurement_device_type 'XtaLAB Synergy, Dualflex, Pilatus 300K'
_diffrn_measurement_method '\w scans'
_diffrn_radiation_monochromator mirror
_diffrn_radiation_probe x-ray
_diffrn_radiation_type 'Cu K\a'
_diffrn_radiation_wavelength 1.54184
_diffrn_reflns_av_R_equivalents 0.0192
_diffrn_reflns_av_unetI/netI 0.0093
_diffrn_reflns_limit_h_max 11
_diffrn_reflns_limit_h_min -11
_diffrn_reflns_limit_k_max 7
_diffrn_reflns_limit_k_min -7
_diffrn_reflns_limit_l_max 16
_diffrn_reflns_limit_l_min -16
_diffrn_reflns_number 21820
_diffrn_reflns_reduction_process
;
;
_diffrn_reflns_theta_full 66.58
_diffrn_reflns_theta_max 66.58
_diffrn_reflns_theta_min 4.64
_diffrn_source 'micro-focus sealed X-ray tube'
_diffrn_source_type 'PhotonJet (Cu) X-ray Source'
_exptl_absorpt_coefficient_mu 2.152
_exptl_absorpt_correction_T_max 1.000
_exptl_absorpt_correction_T_min 0.309
_exptl_absorpt_correction_type gaussian
_exptl_absorpt_process_details
;
CrysAlisPro 1.171.40.74a (Rigaku Oxford Diffraction, 2020)
Numerical absorption correction based on gaussian integration over
			a multifaceted crystal model
Empirical absorption correction using spherical harmonics,
 implemented in SCALE3 ABSPACK scaling algorithm.
Empirical correction (ABSPACK) includes:
- Absorption correction using spherical harmonics
- Frame scaling
;
_exptl_crystal_colour Colourless
_exptl_crystal_density_diffrn 1.398
_exptl_crystal_description Prism
_exptl_crystal_F_000 396
_exptl_crystal_size_max 0.52
_exptl_crystal_size_mid 0.31
_exptl_crystal_size_min 0.16
_refine_diff_density_max 0.172
_refine_diff_density_min -0.175
_refine_diff_density_rms 0.029
_refine_ls_abs_structure_details
;
 Flack x determined using 1295 quotients [(I+)-(I-)]/[(I+)+(I-)]
 (Parsons, Flack and Wagner, Acta Cryst. B69 (2013) 249-259).
;
_refine_ls_abs_structure_Flack 0.020(6)
_refine_ls_extinction_coef 0.0042(7)
_refine_ls_extinction_expression Fc^*^=kFc[1+0.001xFc^2^\l^3^/sin(2\q)]^-1/4^
_refine_ls_extinction_method 'shelxl-2018/3 (sheldrick 2018)'
_refine_ls_goodness_of_fit_ref 1.055
_refine_ls_hydrogen_treatment constr
_refine_ls_matrix_type full
_refine_ls_number_parameters 239
_refine_ls_number_reflns 3040
_refine_ls_number_restraints 1
_refine_ls_restrained_S_all 1.054
_refine_ls_R_factor_all 0.0225
_refine_ls_R_factor_gt 0.0225
_refine_ls_shift/su_max 0.000
_refine_ls_shift/su_mean 0.000
_refine_ls_structure_factor_coef Fsqd
_refine_ls_weighting_details 'w=1/[\s^2^(Fo^2^)+(0.0316P)^2^+0.2692P] where P=(Fo^2^+2Fc^2^)/3'
_refine_ls_weighting_scheme calc
_refine_ls_wR_factor_gt 0.0589
_refine_ls_wR_factor_ref 0.0589
_reflns_number_gt 3038
_reflns_number_total 3040
_reflns_threshold_expression I>2\s(I)
_cod_data_source_file d0ob01750g3.cif
_cod_data_source_block dm_l
_cod_depositor_comments 'Adding full bibliography for 7157734.cif.'
_cod_original_sg_symbol_H-M 'P 21'
_cod_database_code 7157734

loop_
_space_group_symop_id
_space_group_symop_operation_xyz
1 x,y,z
2 -x,1/2+y,-z

loop_
_atom_site_aniso_label
_atom_site_aniso_U_11
_atom_site_aniso_U_22
_atom_site_aniso_U_33
_atom_site_aniso_U_23
_atom_site_aniso_U_13
_atom_site_aniso_U_12
Cl1 0.0211(2) 0.0435(4) 0.0284(3) 0.0076(2) -0.0014(2) 0.0016(2)
O1 0.0220(7) 0.0143(8) 0.0246(7) -0.0005(6) 0.0067(5) -0.0022(5)
O2 0.0296(8) 0.0188(9) 0.0326(8) -0.0024(6) 0.0076(7) 0.0014(6)
O3 0.0177(7) 0.0417(10) 0.0296(8) 0.0042(7) -0.0012(6) 0.0002(7)
O4 0.0165(6) 0.0236(8) 0.0198(7) 0.0023(6) 0.0026(5) 0.0018(6)
O5 0.0223(7) 0.0283(9) 0.0216(7) 0.0012(6) -0.0009(6) 0.0014(6)
N1 0.0157(8) 0.0197(9) 0.0207(8) 0.0009(7) 0.0004(6) 0.0005(7)
C1 0.0193(9) 0.0126(11) 0.0244(10) -0.0012(8) 0.0049(8) -0.0016(8)
C2 0.0206(10) 0.0197(12) 0.0211(10) -0.0012(8) 0.0023(8) 0.0009(9)
C3 0.0227(10) 0.0225(12) 0.0239(10) 0.0021(8) 0.0071(8) -0.0015(8)
C4 0.0191(10) 0.0176(11) 0.0249(10) 0.0023(8) 0.0038(8) -0.0026(8)
C5 0.0190(10) 0.0213(11) 0.0167(9) -0.0017(8) 0.0042(7) -0.0007(8)
C6 0.0219(9) 0.0205(12) 0.0241(10) 0.0008(9) 0.0035(8) -0.0024(8)
C7 0.0270(10) 0.0234(13) 0.0220(10) 0.0031(9) 0.0055(8) 0.0010(9)
C8 0.0203(10) 0.0327(12) 0.0154(9) 0.0008(9) 0.0019(7) 0.0010(9)
C9 0.0207(10) 0.0302(14) 0.0216(10) -0.0054(9) 0.0037(8) -0.0074(8)
C10 0.0259(10) 0.0193(12) 0.0239(10) -0.0031(8) 0.0076(8) -0.0033(9)
C11 0.0173(9) 0.0171(10) 0.0227(10) -0.0004(8) 0.0032(8) -0.0003(8)
C12 0.0167(9) 0.0229(11) 0.0200(10) -0.0009(8) 0.0005(7) 0.0003(8)
C13 0.0161(9) 0.0173(11) 0.0291(11) 0.0012(9) 0.0014(8) -0.0010(8)
C14 0.0156(9) 0.0205(11) 0.0278(11) 0.0010(9) 0.0043(8) 0.0006(8)
C15 0.0192(9) 0.0129(10) 0.0239(10) 0.0000(8) 0.0017(8) -0.0006(8)
C16 0.0215(10) 0.0217(12) 0.0193(10) 0.0015(9) 0.0058(8) 0.0016(9)
C17 0.0209(10) 0.0311(13) 0.0278(11) 0.0035(9) 0.0072(8) 0.0033(9)
C18 0.0310(11) 0.0250(12) 0.0305(12) -0.0056(9) 0.0087(9) 0.0006(10)
C19 0.0268(10) 0.0237(13) 0.0215(10) 0.0015(8) 0.0053(8) 0.0024(9)

loop_
_atom_site_label
_atom_site_type_symbol
_atom_site_thermal_displace_type
_atom_site_fract_x
_atom_site_fract_y
_atom_site_fract_z
_atom_site_occupancy
_atom_site_U_iso_or_equiv
_atom_site_calc_flag
_atom_site_refinement_flags
_atom_site_disorder_assembly
_atom_site_disorder_group
Cl1 Cl Uani -0.22574(5) -0.36351(9) -0.94188(4) 1.000 0.0315(2) d . . .
O1 O Uani 0.35476(14) -0.8955(2) -0.79953(9) 1.000 0.0200(4) d . . .
O2 O Uani 0.47093(16) -1.1219(2) -0.87696(11) 1.000 0.0267(5) d . . .
O3 O Uani 0.61134(15) -0.7100(3) -0.46721(11) 1.000 0.0301(5) d . . .
O4 O Uani 0.17879(14) -0.6915(2) -0.45530(9) 1.000 0.0200(4) d . . .
O5 O Uani 0.38957(14) -0.7357(2) -0.36366(10) 1.000 0.0244(4) d . . .
N1 N Uani 0.37273(16) -0.6985(3) -0.52519(12) 1.000 0.0189(5) d . . .
C1 C Uani 0.3522(2) -0.6770(3) -0.78953(14) 1.000 0.0186(6) d . . .
C2 C Uani 0.4517(2) -0.9486(3) -0.85745(14) 1.000 0.0205(6) d . . .
C3 C Uani 0.5175(2) -0.7631(3) -0.88681(15) 1.000 0.0227(6) d . . .
C4 C Uani 0.4622(2) -0.6059(3) -0.84816(15) 1.000 0.0205(6) d . . .
C5 C Uani 0.2057(2) -0.6000(3) -0.82945(13) 1.000 0.0188(6) d . . .
C6 C Uani 0.1859(2) -0.3962(3) -0.85225(14) 1.000 0.0221(6) d . . .
C7 C Uani 0.0535(2) -0.3252(4) -0.88912(14) 1.000 0.0239(6) d . . .
C8 C Uani -0.0589(2) -0.4580(4) -0.90143(14) 1.000 0.0229(6) d . . .
C9 C Uani -0.0415(2) -0.6601(4) -0.87882(14) 1.000 0.0241(7) d . . .
C10 C Uani 0.0914(2) -0.7305(3) -0.84270(14) 1.000 0.0226(6) d . . .
C11 C Uani 0.3916(2) -0.6198(3) -0.68443(14) 1.000 0.0190(6) d . . .
C12 C Uani 0.2855(2) -0.6887(3) -0.61922(14) 1.000 0.0201(6) d . . .
C13 C Uani 0.5167(2) -0.7068(3) -0.53251(14) 1.000 0.0210(6) d . . .
C14 C Uani 0.5294(2) -0.7116(4) -0.63685(15) 1.000 0.0212(6) d . . .
C15 C Uani 0.3193(2) -0.7109(3) -0.43966(14) 1.000 0.0188(6) d . . .
C16 C Uani 0.0983(2) -0.7094(3) -0.37367(14) 1.000 0.0206(6) d . . .
C17 C Uani -0.0523(2) -0.6804(4) -0.41976(15) 1.000 0.0262(7) d . . .
C18 C Uani 0.1418(2) -0.5435(4) -0.30126(17) 1.000 0.0284(7) d . . .
C19 C Uani 0.1178(2) -0.9205(3) -0.33092(15) 1.000 0.0238(6) d . . .
H3 H Uiso 0.58827 -0.75703 -0.92706 1.000 0.0270 c RU . .
H4 H Uiso 0.48782 -0.46893 -0.85605 1.000 0.0250 c RU . .
H6 H Uiso 0.26307 -0.30558 -0.84258 1.000 0.0270 c RU . .
H7 H Uiso 0.04027 -0.18680 -0.90572 1.000 0.0290 c RU . .
H9 H Uiso -0.11920 -0.74983 -0.88780 1.000 0.0290 c RU . .
H10 H Uiso 0.10419 -0.86940 -0.82689 1.000 0.0270 c RU . .
H11 H Uiso 0.39984 -0.46931 -0.68010 1.000 0.0230 c RU . .
H12A H Uiso 0.20830 -0.58973 -0.61937 1.000 0.0240 c RU . .
H12B H Uiso 0.24538 -0.82260 -0.63858 1.000 0.0240 c RU . .
H14A H Uiso 0.54043 -0.85197 -0.65880 1.000 0.0250 c RU . .
H14B H Uiso 0.61065 -0.63046 -0.65056 1.000 0.0250 c RU . .
H17A H Uiso -0.11513 -0.69158 -0.37141 1.000 0.0390 c RU . .
H17B H Uiso -0.07632 -0.78447 -0.46833 1.000 0.0390 c RU . .
H17C H Uiso -0.06260 -0.54647 -0.44930 1.000 0.0390 c RU . .
H18A H Uiso 0.07886 -0.54439 -0.25271 1.000 0.0430 c RU . .
H18B H Uiso 0.13612 -0.41199 -0.33328 1.000 0.0430 c RU . .
H18C H Uiso 0.23832 -0.56727 -0.27122 1.000 0.0430 c RU . .
H19A H Uiso 0.04539 -0.94578 -0.29031 1.000 0.0360 c RU . .
H19B H Uiso 0.21071 -0.93041 -0.29298 1.000 0.0360 c RU . .
H19C H Uiso 0.10997 -1.02096 -0.38201 1.000 0.0360 c RU . .

loop_
_atom_type_symbol
_atom_type_description
_atom_type_scat_dispersion_real
_atom_type_scat_dispersion_imag
_atom_type_scat_source
C C 0.0181 0.0091 ' International Tables Vol C Tables 4.2.6.8 and 6.1.1.4'
H H 0.0000 0.0000 ' International Tables Vol C Tables 4.2.6.8 and 6.1.1.4'
Cl Cl 0.3639 0.7018 ' International Tables Vol C Tables 4.2.6.8 and 6.1.1.4'
N N 0.0311 0.0180 ' International Tables Vol C Tables 4.2.6.8 and 6.1.1.4'
O O 0.0492 0.0322 ' International Tables Vol C Tables 4.2.6.8 and 6.1.1.4'

loop_
_geom_angle_atom_site_label_1
_geom_angle_atom_site_label_2
_geom_angle_atom_site_label_3
_geom_angle
C1 O1 C2 109.59(14)
C15 O4 C16 118.95(14)
C12 N1 C13 112.12(16)
C12 N1 C15 124.24(16)
C13 N1 C15 123.53(17)
O1 C1 C4 103.47(15)
O1 C1 C5 108.77(15)
O1 C1 C11 109.56(15)
C4 C1 C5 111.80(16)
C4 C1 C11 111.28(16)
C5 C1 C11 111.60(16)
O1 C2 O2 121.50(18)
O1 C2 C3 108.22(16)
O2 C2 C3 130.27(19)
C2 C3 C4 108.95(18)
C1 C4 C3 109.76(17)
C1 C5 C6 119.80(17)
C1 C5 C10 120.91(17)
C6 C5 C10 119.29(18)
C5 C6 C7 120.20(19)
C6 C7 C8 119.5(2)
Cl1 C8 C7 118.75(19)
Cl1 C8 C9 120.02(16)
C7 C8 C9 121.18(19)
C8 C9 C10 119.1(2)
C5 C10 C9 120.78(19)
C1 C11 C12 114.70(16)
C1 C11 C14 114.46(17)
C12 C11 C14 102.88(16)
N1 C12 C11 102.53(15)
O3 C13 N1 126.16(18)
O3 C13 C14 126.98(18)
N1 C13 C14 106.86(16)
C11 C14 C13 104.09(16)
O4 C15 O5 125.98(18)
O4 C15 N1 109.64(16)
O5 C15 N1 124.39(18)
O4 C16 C17 102.87(15)
O4 C16 C18 110.26(16)
O4 C16 C19 109.61(15)
C17 C16 C18 110.92(17)
C17 C16 C19 110.20(17)
C18 C16 C19 112.56(17)
C2 C3 H3 126.00
C4 C3 H3 126.00
C1 C4 H4 125.00
C3 C4 H4 125.00
C5 C6 H6 120.00
C7 C6 H6 120.00
C6 C7 H7 120.00
C8 C7 H7 120.00
C8 C9 H9 120.00
C10 C9 H9 120.00
C5 C10 H10 120.00
C9 C10 H10 120.00
C1 C11 H11 108.00
C12 C11 H11 108.00
C14 C11 H11 108.00
N1 C12 H12A 111.00
N1 C12 H12B 111.00
C11 C12 H12A 111.00
C11 C12 H12B 111.00
H12A C12 H12B 109.00
C11 C14 H14A 111.00
C11 C14 H14B 111.00
C13 C14 H14A 111.00
C13 C14 H14B 111.00
H14A C14 H14B 109.00
C16 C17 H17A 109.00
C16 C17 H17B 109.00
C16 C17 H17C 109.00
H17A C17 H17B 109.00
H17A C17 H17C 109.00
H17B C17 H17C 109.00
C16 C18 H18A 109.00
C16 C18 H18B 109.00
C16 C18 H18C 110.00
H18A C18 H18B 109.00
H18A C18 H18C 109.00
H18B C18 H18C 109.00
C16 C19 H19A 109.00
C16 C19 H19B 109.00
C16 C19 H19C 109.00
H19A C19 H19B 109.00
H19A C19 H19C 110.00
H19B C19 H19C 109.00

loop_
_geom_bond_atom_site_label_1
_geom_bond_atom_site_label_2
_geom_bond_distance
Cl1 C8 1.745(2)
O1 C1 1.453(2)
O1 C2 1.374(2)
O2 C2 1.200(2)
O3 C13 1.207(2)
O4 C15 1.346(2)
O4 C16 1.488(2)
O5 C15 1.204(2)
N1 C12 1.478(3)
N1 C13 1.405(2)
N1 C15 1.388(3)
C1 C4 1.511(3)
C1 C5 1.532(3)
C1 C11 1.538(3)
C2 C3 1.468(3)
C3 C4 1.323(3)
C5 C6 1.394(3)
C5 C10 1.391(3)
C6 C7 1.391(3)
C7 C8 1.386(3)
C8 C9 1.380(4)
C9 C10 1.391(3)
C11 C12 1.541(3)
C11 C14 1.529(3)
C13 C14 1.506(3)
C16 C17 1.518(3)
C16 C18 1.524(3)
C16 C19 1.525(3)
C3 H3 0.9500
C4 H4 0.9500
C6 H6 0.9500
C7 H7 0.9500
C9 H9 0.9500
C10 H10 0.9500
C11 H11 1.0000
C12 H12A 0.9900
C12 H12B 0.9900
C14 H14A 0.9900
C14 H14B 0.9900
C17 H17A 0.9800
C17 H17B 0.9800
C17 H17C 0.9800
C18 H18A 0.9800
C18 H18B 0.9800
C18 H18C 0.9800
C19 H19A 0.9800
C19 H19B 0.9800
C19 H19C 0.9800

loop_
_geom_hbond_atom_site_label_D
_geom_hbond_atom_site_label_H
_geom_hbond_atom_site_label_A
_geom_hbond_distance_DH
_geom_hbond_distance_HA
_geom_hbond_distance_DA
_geom_hbond_angle_DHA
_geom_hbond_site_symmetry_A
C4 H4 O2 0.9500 2.3200 3.231(2) 161 1_565
C6 H6 O2 0.9500 2.4500 3.349(2) 158 1_565
C11 H11 O5 1.0000 2.5600 3.311(2) 132 2_654

loop_
_geom_torsion_atom_site_label_1
_geom_torsion_atom_site_label_2
_geom_torsion_atom_site_label_3
_geom_torsion_atom_site_label_4
_geom_torsion
C2 O1 C1 C4 -0.77(19)
C2 O1 C1 C5 118.23(16)
C2 O1 C1 C11 -119.53(16)
C1 O1 C2 O2 -179.06(18)
C1 O1 C2 C3 0.5(2)
C16 O4 C15 O5 -2.6(3)
C16 O4 C15 N1 177.28(16)
C15 O4 C16 C17 -179.70(17)
C15 O4 C16 C18 62.0(2)
C15 O4 C16 C19 -62.5(2)
C13 N1 C12 C11 -18.5(2)
C15 N1 C12 C11 165.32(19)
C12 N1 C13 O3 177.8(2)
C12 N1 C13 C14 -2.4(2)
C15 N1 C13 O3 -6.0(3)
C15 N1 C13 C14 173.9(2)
C12 N1 C15 O4 -6.3(3)
C12 N1 C15 O5 173.56(19)
C13 N1 C15 O4 177.91(18)
C13 N1 C15 O5 -2.2(3)
O1 C1 C4 C3 0.8(2)
C5 C1 C4 C3 -116.14(19)
C11 C1 C4 C3 118.32(19)
O1 C1 C5 C6 -162.46(17)
O1 C1 C5 C10 18.0(2)
C4 C1 C5 C6 -48.8(2)
C4 C1 C5 C10 131.67(19)
C11 C1 C5 C6 76.6(2)
C11 C1 C5 C10 -103.0(2)
O1 C1 C11 C12 -65.6(2)
O1 C1 C11 C14 53.0(2)
C4 C1 C11 C12 -179.41(16)
C4 C1 C11 C14 -60.8(2)
C5 C1 C11 C12 54.9(2)
C5 C1 C11 C14 173.54(17)
O1 C2 C3 C4 0.0(2)
O2 C2 C3 C4 179.5(2)
C2 C3 C4 C1 -0.5(2)
C1 C5 C6 C7 179.57(18)
C10 C5 C6 C7 -0.9(3)
C1 C5 C10 C9 179.90(18)
C6 C5 C10 C9 0.4(3)
C5 C6 C7 C8 1.1(3)
C6 C7 C8 Cl1 176.67(15)
C6 C7 C8 C9 -0.8(3)
Cl1 C8 C9 C10 -177.16(15)
C7 C8 C9 C10 0.3(3)
C8 C9 C10 C5 -0.1(3)
C1 C11 C12 N1 156.03(16)
C14 C11 C12 N1 31.1(2)
C1 C11 C14 C13 -158.15(17)
C12 C11 C14 C13 -33.1(2)
O3 C13 C14 C11 -157.6(2)
N1 C13 C14 C11 22.6(2)
